data_2214430
loop_
_publ_author_name
'Liu, Xiu-Cun'
'Shi, Jie'
'Niu, Yun-Yin'
'Xu, Na'
'Ng, Seik Weng'

_publ_section_title
;
 1,1'-(Propane-1,3-diyl)dipyridinium dibromidodichloridocadmate(II)
;
_journal_coeditor_code WN2142
_journal_issue 7
_journal_name_full 'Acta Crystallographica Section E'
_journal_page_first m1781
_journal_page_last m1781
_journal_paper_doi 10.1107/S1600536807025597
_journal_volume 63
_journal_year 2007
_chemical_formula_iupac '(C13 H16 N2) [Cd Br2 Cl2]'
_chemical_formula_moiety '[C13 H16 N2] 2+ , [Br2.25 Cl1.75 Cd] 2-'
_chemical_formula_sum 'C13 H16 Br2.25 Cd Cl1.75 N2'
_chemical_formula_weight 554.51
_chemical_name_systematic
;
Propane-1,3-diyldipyridinium dibromidodichloridocadmate(II)
;
_space_group_IT_number 14
_symmetry_cell_setting monoclinic
_symmetry_space_group_name_Hall '-P 2ybc'
_symmetry_space_group_name_H-M 'P 1 21/c 1'
_atom_sites_solution_hydrogens geom
_atom_sites_solution_primary direct
_atom_sites_solution_secondary difmap
_audit_creation_method SHELXL97
_cell_angle_alpha 90.00
_cell_angle_beta 95.0230(10)
_cell_angle_gamma 90.00
_cell_formula_units_Z 4
_cell_length_a 8.1159(6)
_cell_length_b 15.0580(10)
_cell_length_c 15.1030(10)
_cell_measurement_reflns_used 2441
_cell_measurement_temperature 295(2)
_cell_measurement_theta_max 21.3
_cell_measurement_theta_min 2.7
_cell_volume 1838.6(2)
_computing_cell_refinement 'SAINT (Bruker, 2004)'
_computing_data_collection 'SMART (Bruker, 2004)'
_computing_data_reduction SAINT
_computing_molecular_graphics 'X-SEED (Barbour, 2001)'
_computing_publication_material 'publCIF (Westrip, 2007)'
_computing_structure_refinement 'SHELXL97 (Sheldrick, 1997)'
_computing_structure_solution 'SHELXS97 (Sheldrick, 1997)'
_diffrn_ambient_temperature 298(2)
_diffrn_measured_fraction_theta_full 1.00
_diffrn_measured_fraction_theta_max 1.00
_diffrn_measurement_device_type 'Bruker APEX area-detector'
_diffrn_measurement_method '\f and \w'
_diffrn_radiation_monochromator graphite
_diffrn_radiation_source 'fine-focus sealed tube'
_diffrn_radiation_type MoK\a
_diffrn_radiation_wavelength 0.71073
_diffrn_reflns_av_R_equivalents 0.0341
_diffrn_reflns_av_sigmaI/netI 0.0394
_diffrn_reflns_limit_h_max 9
_diffrn_reflns_limit_h_min -9
_diffrn_reflns_limit_k_max 17
_diffrn_reflns_limit_k_min -17
_diffrn_reflns_limit_l_max 17
_diffrn_reflns_limit_l_min -17
_diffrn_reflns_number 10838
_diffrn_reflns_theta_full 25.0
_diffrn_reflns_theta_max 25.00
_diffrn_reflns_theta_min 1.91
_diffrn_standards_decay_% 0
_diffrn_standards_interval_count 0
_diffrn_standards_interval_time 0
_diffrn_standards_number 0
_exptl_absorpt_coefficient_mu 6.323
_exptl_absorpt_correction_T_max 0.632
_exptl_absorpt_correction_T_min 0.409
_exptl_absorpt_correction_type multi-scan
_exptl_absorpt_process_details '(SADABS; Sheldrick, 1996)'
_exptl_crystal_colour colourless
_exptl_crystal_density_diffrn 2.003
_exptl_crystal_density_method 'not measured'
_exptl_crystal_description block
_exptl_crystal_F_000 1058
_exptl_crystal_size_max 0.15
_exptl_crystal_size_mid 0.10
_exptl_crystal_size_min 0.08
_refine_diff_density_max 0.82
_refine_diff_density_min -0.63
_refine_ls_extinction_method none
_refine_ls_goodness_of_fit_ref 1.08
_refine_ls_hydrogen_treatment constr
_refine_ls_matrix_type full
_refine_ls_number_parameters 201
_refine_ls_number_reflns 3220
_refine_ls_number_restraints 6
_refine_ls_restrained_S_all 1.08
_refine_ls_R_factor_all 0.062
_refine_ls_R_factor_gt 0.037
_refine_ls_shift/su_max 0.001
_refine_ls_shift/su_mean 0.000
_refine_ls_structure_factor_coef Fsqd
_refine_ls_weighting_details 'calc w = 1/[\s^2^(Fo^2^)+(0.0638P)^2^] where P=(Fo^2^+2Fc^2^)/3'
_refine_ls_weighting_scheme calc
_refine_ls_wR_factor_gt 0.087
_refine_ls_wR_factor_ref 0.121
_reflns_number_gt 2287
_reflns_number_total 3220
_reflns_threshold_expression I>2\s(I)
_cod_data_source_file wn2142.cif
_cod_data_source_block I
_cod_original_sg_symbol_H-M 'P 21/c'
_cod_database_code 2214430
_cod_database_fobs_code 2214430

loop_
_symmetry_equiv_pos_as_xyz
'x, y, z'
'-x, y+1/2, -z+1/2'
'-x, -y, -z'
'x, -y-1/2, z-1/2'

loop_
_atom_site_type_symbol
_atom_site_label
_atom_site_fract_x
_atom_site_fract_y
_atom_site_fract_z
_atom_site_U_iso_or_equiv
_atom_site_adp_type
_atom_site_calc_flag
_atom_site_refinement_flags
_atom_site_occupancy
Cd Cd1 0.25358(6) 0.20461(3) 0.28984(3) 0.0586(2) Uani d . 1
Br Br1 0.4650(9) 0.3290(3) 0.2721(6) 0.0757(10) Uani d P 0.4863(18)
Cl Cl1 0.485(2) 0.3078(9) 0.2754(14) 0.0757(10) Uani d P 0.5137(18)
Br Br2 0.3988(7) 0.0714(3) 0.3716(4) 0.0712(8) Uani d P 0.561(2)
Cl Cl2 0.416(2) 0.0906(10) 0.3671(15) 0.0712(8) Uani d P 0.439(2)
Br Br3 0.1618(15) 0.1511(12) 0.1337(11) 0.0651(15) Uani d P 0.431(2)
Cl Cl3 0.135(3) 0.145(2) 0.139(2) 0.0651(15) Uani d P 0.569(2)
Br Br4 0.0147(3) 0.27032(12) 0.36647(16) 0.0712(5) Uani d P 0.771(2)
Cl Cl4 -0.011(3) 0.2488(14) 0.3558(16) 0.0712(5) Uani d P 0.229(2)
N N1 0.6152(5) 0.1612(3) 0.0464(3) 0.0528(12) Uani d . 1
C C1 0.6960(9) 0.1278(5) -0.0181(5) 0.0695(18) Uani d . 1
H H1 0.7119 0.1625 -0.0676 0.083 Uiso calc R 1
C C2 0.7553(10) 0.0450(6) -0.0135(6) 0.095(3) Uani d . 1
H H2 0.8148 0.0240 -0.0590 0.114 Uiso calc R 1
C C3 0.7317(11) -0.0074(6) 0.0538(8) 0.098(3) Uani d . 1
H H3 0.7691 -0.0658 0.0551 0.118 Uiso calc R 1
C C4 0.6496(10) 0.0269(6) 0.1227(7) 0.096(3) Uani d . 1
H H4 0.6339 -0.0077 0.1723 0.115 Uiso calc R 1
C C5 0.5921(8) 0.1118(5) 0.1169(5) 0.073(2) Uani d . 1
H H5 0.5362 0.1354 0.1628 0.088 Uiso calc R 1
N N2 0.9403(6) 0.3797(3) 0.1317(3) 0.0568(13) Uani d . 1
C C6 1.0594(8) 0.3774(5) 0.0759(4) 0.0649(17) Uani d . 1
H H6 1.0619 0.3315 0.0347 0.078 Uiso calc R 1
C C7 1.1779(9) 0.4426(6) 0.0793(6) 0.084(2) Uani d . 1
H H7 1.2612 0.4416 0.0409 0.101 Uiso calc R 1
C C8 1.1712(9) 0.5093(6) 0.1404(6) 0.087(2) Uani d . 1
H H8 1.2503 0.5541 0.1435 0.104 Uiso calc R 1
C C9 1.0487(11) 0.5103(6) 0.1970(5) 0.087(2) Uani d . 1
H H9 1.0438 0.5555 0.2386 0.105 Uiso calc R 1
C C10 0.9341(9) 0.4443(5) 0.1915(5) 0.0731(19) Uani d . 1
H H10 0.8505 0.4443 0.2299 0.088 Uiso calc R 1
C C11 0.5538(8) 0.2530(4) 0.0405(5) 0.0660(18) Uani d . 1
H H11A 0.4859 0.2640 0.0891 0.079 Uiso calc R 1
H H11B 0.4847 0.2604 -0.0147 0.079 Uiso calc R 1
C C12 0.6934(8) 0.3208(4) 0.0443(5) 0.0657(18) Uani d . 1
H H12A 0.7527 0.3149 -0.0084 0.079 Uiso calc R 1
H H12B 0.6470 0.3801 0.0446 0.079 Uiso calc R 1
C C13 0.8126(8) 0.3086(5) 0.1259(5) 0.073(2) Uani d . 1
H H13A 0.7524 0.3100 0.1786 0.087 Uiso calc R 1
H H13B 0.8660 0.2511 0.1235 0.087 Uiso calc R 1

loop_
_atom_site_aniso_label
_atom_site_aniso_U_11
_atom_site_aniso_U_22
_atom_site_aniso_U_33
_atom_site_aniso_U_12
_atom_site_aniso_U_13
_atom_site_aniso_U_23
Cd1 0.0570(3) 0.0650(3) 0.0539(3) 0.0085(2) 0.0050(2) -0.0107(2)
Br1 0.077(2) 0.062(3) 0.0900(11) -0.0072(19) 0.0218(13) -0.022(2)
Cl1 0.077(2) 0.062(3) 0.0900(11) -0.0072(19) 0.0218(13) -0.022(2)
Br2 0.0635(15) 0.056(2) 0.0904(11) 0.0047(14) -0.0153(10) 0.0029(17)
Cl2 0.0635(15) 0.056(2) 0.0904(11) 0.0047(14) -0.0153(10) 0.0029(17)
Br3 0.067(4) 0.072(3) 0.056(2) 0.003(3) 0.004(2) -0.0156(17)
Cl3 0.067(4) 0.072(3) 0.056(2) 0.003(3) 0.004(2) -0.0156(17)
Br4 0.0762(11) 0.0748(13) 0.0660(9) 0.0202(8) 0.0252(7) 0.0008(8)
Cl4 0.0762(11) 0.0748(13) 0.0660(9) 0.0202(8) 0.0252(7) 0.0008(8)
N1 0.051(3) 0.056(3) 0.051(3) -0.005(2) 0.001(2) 0.006(2)
C1 0.085(5) 0.064(5) 0.062(4) -0.008(4) 0.018(4) -0.010(4)
C2 0.099(7) 0.077(6) 0.111(7) -0.005(5) 0.025(5) -0.025(5)
C3 0.083(6) 0.056(5) 0.150(9) -0.001(4) -0.025(6) -0.015(6)
C4 0.092(6) 0.076(6) 0.112(7) -0.019(5) -0.028(5) 0.043(6)
C5 0.060(4) 0.092(6) 0.069(5) -0.013(4) 0.012(3) 0.009(4)
N2 0.052(3) 0.060(3) 0.057(3) 0.010(3) -0.001(2) 0.005(3)
C6 0.060(4) 0.071(5) 0.065(4) 0.007(4) 0.012(3) -0.006(3)
C7 0.076(5) 0.094(6) 0.085(6) -0.001(5) 0.020(4) 0.009(5)
C8 0.068(5) 0.075(5) 0.114(7) -0.008(4) -0.014(5) 0.011(5)
C9 0.090(6) 0.075(6) 0.091(6) 0.017(5) -0.018(5) -0.018(5)
C10 0.065(4) 0.088(5) 0.065(4) 0.020(4) 0.001(3) -0.006(4)
C11 0.057(4) 0.063(4) 0.076(5) 0.002(3) -0.004(3) 0.009(4)
C12 0.072(4) 0.052(4) 0.070(4) 0.004(3) -0.011(3) 0.005(3)
C13 0.062(4) 0.073(5) 0.081(5) -0.006(4) -0.002(4) 0.015(4)

loop_
_atom_type_symbol
_atom_type_description
_atom_type_scat_dispersion_real
_atom_type_scat_dispersion_imag
_atom_type_scat_source
C C 0.0033 0.0016 'International Tables Vol C Tables 4.2.6.8 and 6.1.1.4'
H H 0.0000 0.0000 'International Tables Vol C Tables 4.2.6.8 and 6.1.1.4'
N N 0.0061 0.0033 'International Tables Vol C Tables 4.2.6.8 and 6.1.1.4'
Cl Cl 0.1484 0.1585 'International Tables Vol C Tables 4.2.6.8 and 6.1.1.4'
Br Br -0.2901 2.4595 'International Tables Vol C Tables 4.2.6.8 and 6.1.1.4'
Cd Cd -0.8075 1.2024 'International Tables Vol C Tables 4.2.6.8 and 6.1.1.4'

loop_
_geom_angle_atom_site_label_1
_geom_angle_atom_site_label_2
_geom_angle_atom_site_label_3
_geom_angle
Cl2 Cd1 Cl1 95.9(5)
Cl2 Cd1 Br3 109.1(7)
Cl1 Cd1 Br3 106.4(6)
Cl2 Cd1 Br4 117.7(6)
Cl1 Cd1 Br4 114.4(3)
Br3 Cd1 Br4 111.9(3)
Cl2 Cd1 Cl4 116.4(8)
Cl1 Cd1 Cl4 123.3(6)
Br3 Cd1 Cl4 105.0(6)
Br4 Cd1 Cl4 9.3(5)
Cl2 Cd1 Cl3 109.2(9)
Cl1 Cd1 Cl3 112.1(8)
Br3 Cd1 Cl3 5.9(7)
Br4 Cd1 Cl3 107.3(6)
Cl4 Cd1 Cl3 100.1(7)
Cl2 Cd1 Br1 103.2(4)
Cl1 Cd1 Br1 7.9(4)
Br3 Cd1 Br1 106.2(4)
Br4 Cd1 Br1 107.84(13)
Cl4 Cd1 Br1 116.5(5)
Cl3 Cd1 Br1 111.6(6)
Cl2 Cd1 Br2 6.4(5)
Cl1 Cd1 Br2 102.2(4)
Br3 Cd1 Br2 106.4(4)
Br4 Cd1 Br2 114.72(16)
Cl4 Cd1 Br2 112.5(6)
Cl3 Cd1 Br2 105.8(8)
Br1 Cd1 Br2 109.55(17)
C1 N1 C5 119.6(6)
C1 N1 C11 120.1(5)
C5 N1 C11 120.3(6)
N1 C1 C2 121.1(7)
N1 C1 H1 119.4
C2 C1 H1 119.4
C3 C2 C1 121.7(8)
C3 C2 H2 119.2
C1 C2 H2 119.2
C2 C3 C4 118.0(8)
C2 C3 H3 121.0
C4 C3 H3 121.0
C5 C4 C3 119.2(8)
C5 C4 H4 120.4
C3 C4 H4 120.4
N1 C5 C4 120.4(7)
N1 C5 H5 119.8
C4 C5 H5 119.8
C10 N2 C6 121.3(6)
C10 N2 C13 119.9(6)
C6 N2 C13 118.8(6)
N2 C6 C7 119.9(7)
N2 C6 H6 120.0
C7 C6 H6 120.0
C8 C7 C6 118.8(7)
C8 C7 H7 120.6
C6 C7 H7 120.6
C7 C8 C9 120.3(8)
C7 C8 H8 119.9
C9 C8 H8 119.9
C10 C9 C8 119.0(8)
C10 C9 H9 120.5
C8 C9 H9 120.5
N2 C10 C9 120.6(7)
N2 C10 H10 119.7
C9 C10 H10 119.7
N1 C11 C12 112.4(5)
N1 C11 H11A 109.1
C12 C11 H11A 109.1
N1 C11 H11B 109.1
C12 C11 H11B 109.1
H11A C11 H11B 107.9
C13 C12 C11 111.8(6)
C13 C12 H12A 109.3
C11 C12 H12A 109.3
C13 C12 H12B 109.3
C11 C12 H12B 109.3
H12A C12 H12B 107.9
N2 C13 C12 110.7(6)
N2 C13 H13A 109.5
C12 C13 H13A 109.5
N2 C13 H13B 109.5
C12 C13 H13B 109.5
H13A C13 H13B 108.1

loop_
_geom_bond_atom_site_label_1
_geom_bond_atom_site_label_2
_geom_bond_distance
Cd1 Cl2 2.404(19)
Cd1 Cl1 2.46(2)
Cd1 Br3 2.540(17)
Cd1 Br4 2.544(2)
Cd1 Cl4 2.53(2)
Cd1 Cl3 2.55(3)
Cd1 Br1 2.570(8)
Cd1 Br2 2.585(5)
N1 C1 1.320(8)
N1 C5 1.327(8)
N1 C11 1.469(8)
C1 C2 1.336(11)
C1 H1 0.9300
C2 C3 1.314(12)
C2 H2 0.9300
C3 C4 1.383(12)
C3 H3 0.9300
C4 C5 1.362(11)
C4 H4 0.9300
C5 H5 0.9300
N2 C10 1.331(8)
N2 C6 1.338(8)
N2 C13 1.488(8)
C6 C7 1.373(10)
C6 H6 0.9300
C7 C8 1.368(11)
C7 H7 0.9300
C8 C9 1.366(11)
C8 H8 0.9300
C9 C10 1.358(10)
C9 H9 0.9300
C10 H10 0.9300
C11 C12 1.522(9)
C11 H11A 0.9700
C11 H11B 0.9700
C12 C13 1.511(9)
C12 H12A 0.9700
C12 H12B 0.9700
C13 H13A 0.9700
C13 H13B 0.9700

loop_
_geom_torsion_atom_site_label_1
_geom_torsion_atom_site_label_2
_geom_torsion_atom_site_label_3
_geom_torsion_atom_site_label_4
_geom_torsion
C5 N1 C1 C2 -0.2(10)
C11 N1 C1 C2 178.9(7)
N1 C1 C2 C3 2.1(13)
C1 C2 C3 C4 -3.0(13)
C2 C3 C4 C5 2.1(12)
C1 N1 C5 C4 -0.7(9)
C11 N1 C5 C4 -179.7(6)
C3 C4 C5 N1 -0.3(11)
C10 N2 C6 C7 -0.2(10)
C13 N2 C6 C7 179.4(6)
N2 C6 C7 C8 -0.1(11)
C6 C7 C8 C9 0.2(12)
C7 C8 C9 C10 0.0(12)
C6 N2 C10 C9 0.4(10)
C13 N2 C10 C9 -179.2(6)
C8 C9 C10 N2 -0.3(11)
C1 N1 C11 C12 -66.1(7)
C5 N1 C11 C12 112.9(7)
N1 C11 C12 C13 -54.8(8)
C10 N2 C13 C12 106.4(7)
C6 N2 C13 C12 -73.3(8)
C11 C12 C13 N2 -175.6(5)
